data_4508656
loop_
_publ_author_name
'Kumar, D. Krishna'
'Das, Amitava'
'Dastidar, Parthasarathi'

_publ_section_title
;
 One-Dimensional Chains, Two-Dimensional Corrugated Sheets Having a
 Cross-Linked Helix in Metal&#x2212;Organic Frameworks:&#x2009; Exploring
 Hydrogen-Bond Capable Backbones and Ligating Topologies in Mixed Ligand
 Systems
;
_journal_issue 8
_journal_name_full 'Crystal Growth &amp; Design'
_journal_page_first 1903
_journal_paper_doi 10.1021/cg0600344
_journal_volume 6
_journal_year 2006
_chemical_formula_sum 'C15 H13 N3 O6 Zn'
_chemical_formula_weight 396.65
_chemical_name_systematic
; 
 ? 
;
_space_group_IT_number 14
_symmetry_cell_setting monoclinic
_symmetry_space_group_name_Hall '-P 2ybc'
_symmetry_space_group_name_H-M 'P 1 21/c 1'
_atom_sites_solution_hydrogens geom
_atom_sites_solution_primary direct
_atom_sites_solution_secondary difmap
_audit_creation_method SHELXL-97
_cell_angle_alpha 90.00
_cell_angle_beta 91.111(2)
_cell_angle_gamma 90.00
_cell_formula_units_Z 4
_cell_length_a 9.1935(9)
_cell_length_b 8.8044(9)
_cell_length_c 19.555(2)
_cell_measurement_temperature 100(2)
_cell_volume 1582.5(3)
_computing_cell_refinement 'BRUKER AXS SMART 3'
_computing_data_collection 'BRUKER AXS SMART 3'
_computing_data_reduction 'BRUKER AXS SAINT'
_computing_molecular_graphics 'PLATON, 'MERCURY 1.3'
_computing_structure_refinement 'SHELXL-97 (Sheldrick, 1997)'
_computing_structure_solution 'SHELXS-97 (Sheldrick, 1990)'
_diffrn_ambient_temperature 100(2)
_diffrn_detector_area_resol_mean 0.3
_diffrn_measured_fraction_theta_full 0.936
_diffrn_measured_fraction_theta_max 0.936
_diffrn_measurement_device_type 'BRUKER SMART CCD AREA DETECTOR'
_diffrn_measurement_method PHI-OMEGA
_diffrn_radiation_monochromator graphite
_diffrn_radiation_source 'fine-focus sealed tube'
_diffrn_radiation_type MoK\a
_diffrn_radiation_wavelength 0.71073
_diffrn_reflns_av_R_equivalents 0.0131
_diffrn_reflns_av_sigmaI/netI 0.0173
_diffrn_reflns_limit_h_max 9
_diffrn_reflns_limit_h_min -12
_diffrn_reflns_limit_k_max 10
_diffrn_reflns_limit_k_min -11
_diffrn_reflns_limit_l_max 26
_diffrn_reflns_limit_l_min -25
_diffrn_reflns_number 9170
_diffrn_reflns_theta_full 28.23
_diffrn_reflns_theta_max 28.23
_diffrn_reflns_theta_min 2.08
_exptl_absorpt_coefficient_mu 1.591
_exptl_absorpt_correction_type SADABS
_exptl_crystal_colour COLORLESS
_exptl_crystal_density_diffrn 1.665
_exptl_crystal_density_method 'not measured'
_exptl_crystal_description BLOCK
_exptl_crystal_F_000 808
_exptl_crystal_size_max 0.63
_exptl_crystal_size_mid 0.56
_exptl_crystal_size_min 0.43
_refine_diff_density_max 0.491
_refine_diff_density_min -0.206
_refine_diff_density_rms 0.058
_refine_ls_extinction_method none
_refine_ls_goodness_of_fit_ref 1.037
_refine_ls_hydrogen_treatment mixed
_refine_ls_matrix_type full
_refine_ls_number_parameters 278
_refine_ls_number_reflns 3651
_refine_ls_number_restraints 0
_refine_ls_restrained_S_all 1.037
_refine_ls_R_factor_all 0.0283
_refine_ls_R_factor_gt 0.0265
_refine_ls_shift/su_max 0.001
_refine_ls_shift/su_mean 0.000
_refine_ls_structure_factor_coef Fsqd
_refine_ls_weighting_details 'calc w=1/[\s^2^(Fo^2^)+(0.0349P)^2^+0.9095P] where P=(Fo^2^+2Fc^2^)/3'
_refine_ls_weighting_scheme calc
_refine_ls_wR_factor_gt 0.0672
_refine_ls_wR_factor_ref 0.0682
_reflns_number_gt 3432
_reflns_number_total 3651
_reflns_threshold_expression >2sigma(I)
_cod_data_source_file cg0600344sup2.cif
_cod_data_source_block kkb374jm
_cod_depositor_comments
;
The following automatic conversions were performed:

'_symmetry_cell_setting' value 'MONOCLINIC' changed to 'monoclinic'
according to /home/saulius/struct/CIF-dictionaries/cif_core.dic
dictionary named 'cif_core.dic' version 2.4.2 from 2011-04-26.

Automatic conversion script
Id: cif_fix_values 1891 2012-01-12 08:04:46Z andrius 
;
_cod_original_sg_symbol_H-M P2(1)/c
_cod_database_code 4508656

loop_
_symmetry_equiv_pos_as_xyz
'x, y, z'
'-x, y+1/2, -z+1/2'
'-x, -y, -z'
'x, -y-1/2, z-1/2'

loop_
_atom_site_label
_atom_site_type_symbol
_atom_site_fract_x
_atom_site_fract_y
_atom_site_fract_z
_atom_site_U_iso_or_equiv
_atom_site_adp_type
_atom_site_occupancy
_atom_site_symmetry_multiplicity
_atom_site_calc_flag
Zn1 Zn 0.625665(19) 0.76980(2) 0.786077(9) 0.02318(7) Uani 1 1 d
N1 N 0.44841(16) 0.73492(16) 0.85506(7) 0.0273(3) Uani 1 1 d
C2 C 0.3125(2) 0.7833(2) 0.84238(9) 0.0315(4) Uani 1 1 d
C3 C 0.2021(2) 0.7735(2) 0.88877(9) 0.0326(4) Uani 1 1 d
C4 C 0.23019(19) 0.7062(2) 0.95205(8) 0.0292(3) Uani 1 1 d
C5 C 0.3703(2) 0.6526(2) 0.96508(9) 0.0363(4) Uani 1 1 d
C6 C 0.4744(2) 0.6708(2) 0.91584(9) 0.0337(4) Uani 1 1 d
N7 N 0.11660(17) 0.70388(19) 0.99902(8) 0.0325(3) Uani 1 1 d
C8 C 0.12307(19) 0.6313(2) 1.06008(9) 0.0316(4) Uani 1 1 d
O9 O 0.22111(14) 0.54549(18) 1.07687(7) 0.0442(4) Uani 1 1 d
C10 C 1.00079(18) 0.8394(2) 0.60879(8) 0.0304(3) Uani 1 1 d
C11 C 0.9196(2) 0.7074(2) 0.61011(10) 0.0384(4) Uani 1 1 d
C12 C 0.8180(2) 0.6901(2) 0.66119(10) 0.0380(4) Uani 1 1 d
N13 N 0.79418(16) 0.79452(17) 0.70914(7) 0.0294(3) Uani 1 1 d
C14 C 0.87323(19) 0.9216(2) 0.70683(9) 0.0361(4) Uani 1 1 d
C15 C 0.9766(2) 0.9492(2) 0.65796(10) 0.0369(4) Uani 1 1 d
O16 O 0.78235(13) 0.80836(16) 0.85944(6) 0.0336(3) Uani 1 1 d
C17 C 0.78915(17) 0.89146(19) 0.91164(8) 0.0272(3) Uani 1 1 d
O18 O 0.89378(15) 0.89490(19) 0.95260(7) 0.0477(4) Uani 1 1 d
C19 C 0.6682(2) 0.9975(2) 0.93072(8) 0.0325(4) Uani 1 1 d
C20 C 0.4196(2) 0.5865(2) 0.60616(8) 0.0324(4) Uani 1 1 d
C21 C 0.43831(16) 0.60615(18) 0.68188(8) 0.0236(3) Uani 1 1 d
O22 O 0.48685(14) 0.73444(13) 0.69997(6) 0.0297(3) Uani 1 1 d
O23 O 0.58592(13) 0.99989(13) 0.77710(6) 0.0280(2) Uani 1 1 d
O24 O 0.67730(15) 0.53315(14) 0.79455(6) 0.0294(2) Uani 1 1 d
H2 H 0.295(2) 0.829(3) 0.7993(11) 0.037(5) Uiso 1 1 d
H3 H 0.110(3) 0.810(3) 0.8783(12) 0.048(6) Uiso 1 1 d
H5 H 0.399(3) 0.609(3) 1.0033(12) 0.049(6) Uiso 1 1 d
H6 H 0.568(2) 0.642(2) 0.9256(11) 0.036(5) Uiso 1 1 d
H7 H 0.036(3) 0.753(3) 0.9894(13) 0.047(7) Uiso 1 1 d
H11 H 0.926(3) 0.625(3) 0.5810(13) 0.056(7) Uiso 1 1 d
H12 H 0.763(3) 0.606(3) 0.6633(12) 0.046(6) Uiso 1 1 d
H15 H 1.033(2) 1.044(3) 0.6599(11) 0.045(6) Uiso 1 1 d
H14 H 0.852(2) 1.001(3) 0.7408(11) 0.044(6) Uiso 1 1 d
H19 H 0.662(2) 1.006(3) 0.9778(12) 0.044(6) Uiso 1 1 d
H20 H 0.477(2) 0.650(3) 0.5832(12) 0.046(6) Uiso 1 1 d
H24B H 0.606(3) 0.480(3) 0.7900(13) 0.060(8) Uiso 1 1 d
H24A H 0.712(3) 0.510(3) 0.8320(14) 0.055(7) Uiso 1 1 d

loop_
_atom_site_aniso_label
_atom_site_aniso_U_11
_atom_site_aniso_U_22
_atom_site_aniso_U_33
_atom_site_aniso_U_23
_atom_site_aniso_U_13
_atom_site_aniso_U_12
Zn1 0.02437(11) 0.02628(11) 0.01906(10) 0.00040(6) 0.00509(7) 0.00214(6)
N1 0.0282(7) 0.0300(7) 0.0241(7) 0.0019(5) 0.0088(5) 0.0016(5)
C2 0.0316(9) 0.0383(10) 0.0247(8) 0.0053(7) 0.0049(7) 0.0024(7)
C3 0.0282(9) 0.0413(10) 0.0285(8) 0.0029(7) 0.0056(7) 0.0051(7)
C4 0.0298(8) 0.0333(9) 0.0247(8) -0.0006(6) 0.0093(6) 0.0006(6)
C5 0.0362(9) 0.0466(11) 0.0263(9) 0.0112(7) 0.0084(7) 0.0078(8)
C6 0.0304(9) 0.0415(10) 0.0297(8) 0.0083(7) 0.0089(7) 0.0085(7)
N7 0.0269(7) 0.0442(9) 0.0267(7) 0.0064(6) 0.0080(6) 0.0083(6)
C8 0.0299(8) 0.0373(9) 0.0278(8) 0.0045(7) 0.0066(6) 0.0038(7)
O9 0.0379(7) 0.0590(9) 0.0362(7) 0.0216(6) 0.0172(5) 0.0218(6)
C10 0.0283(8) 0.0374(9) 0.0259(8) 0.0008(7) 0.0082(6) 0.0012(7)
C11 0.0445(11) 0.0393(10) 0.0319(9) -0.0105(8) 0.0151(8) -0.0025(8)
C12 0.0448(10) 0.0351(10) 0.0348(9) -0.0075(8) 0.0171(8) -0.0079(8)
N13 0.0300(7) 0.0334(8) 0.0253(7) -0.0029(6) 0.0101(5) -0.0013(6)
C14 0.0343(9) 0.0379(10) 0.0365(9) -0.0093(8) 0.0142(7) -0.0040(7)
C15 0.0339(9) 0.0374(10) 0.0400(10) -0.0055(8) 0.0144(7) -0.0056(7)
O16 0.0287(6) 0.0432(7) 0.0288(6) -0.0071(5) -0.0020(5) 0.0087(5)
C17 0.0252(7) 0.0319(8) 0.0245(7) 0.0043(6) -0.0013(6) 0.0007(6)
O18 0.0385(7) 0.0608(9) 0.0430(8) -0.0080(7) -0.0181(6) 0.0126(7)
C19 0.0385(9) 0.0402(10) 0.0186(7) -0.0042(7) -0.0024(6) 0.0081(7)
C20 0.0376(9) 0.0372(9) 0.0223(7) 0.0066(7) -0.0002(6) -0.0119(7)
C21 0.0212(7) 0.0271(8) 0.0227(7) 0.0005(6) 0.0006(5) -0.0004(6)
O22 0.0361(7) 0.0264(6) 0.0264(6) 0.0021(4) -0.0029(5) -0.0055(5)
O23 0.0366(6) 0.0259(6) 0.0215(5) -0.0016(4) 0.0032(4) 0.0040(5)
O24 0.0311(6) 0.0294(6) 0.0276(6) 0.0003(5) 0.0009(5) 0.0001(5)

loop_
_atom_type_symbol
_atom_type_description
_atom_type_scat_dispersion_real
_atom_type_scat_dispersion_imag
_atom_type_scat_source
C C 0.0033 0.0016 'International Tables Vol C Tables 4.2.6.8 and 6.1.1.4'
H H 0.0000 0.0000 'International Tables Vol C Tables 4.2.6.8 and 6.1.1.4'
N N 0.0061 0.0033 'International Tables Vol C Tables 4.2.6.8 and 6.1.1.4'
O O 0.0106 0.0060 'International Tables Vol C Tables 4.2.6.8 and 6.1.1.4'
Zn Zn 0.2839 1.4301 'International Tables Vol C Tables 4.2.6.8 and 6.1.1.4'

loop_
_geom_angle_atom_site_label_1
_geom_angle_atom_site_label_2
_geom_angle_atom_site_label_3
_geom_angle
_geom_angle_site_symmetry_1
_geom_angle_site_symmetry_3
O16 Zn1 O23 91.03(5) . .
O16 Zn1 O22 171.91(5) . .
O23 Zn1 O22 88.49(5) . .
O16 Zn1 O24 87.43(5) . .
O23 Zn1 O24 177.35(5) . .
O22 Zn1 O24 92.74(5) . .
O16 Zn1 N1 96.63(5) . .
O23 Zn1 N1 93.34(5) . .
O22 Zn1 N1 91.45(5) . .
O24 Zn1 N1 88.98(5) . .
O16 Zn1 N13 88.13(5) . .
O23 Zn1 N13 88.31(5) . .
O22 Zn1 N13 83.79(5) . .
O24 Zn1 N13 89.49(5) . .
N1 Zn1 N13 174.93(5) . .
C6 N1 C2 116.76(15) . .
C6 N1 Zn1 119.55(12) . .
C2 N1 Zn1 123.53(11) . .
N1 C2 C3 123.72(16) . .
N1 C2 H2 116.5(13) . .
C3 C2 H2 119.7(13) . .
C2 C3 C4 119.09(17) . .
C2 C3 H3 121.1(15) . .
C4 C3 H3 119.8(15) . .
C5 C4 C3 117.55(15) . .
C5 C4 N7 124.96(16) . .
C3 C4 N7 117.41(16) . .
C6 C5 C4 119.02(16) . .
C6 C5 H5 116.3(16) . .
C4 C5 H5 124.6(16) . .
N1 C6 C5 123.82(17) . .
N1 C6 H6 117.1(13) . .
C5 C6 H6 119.0(13) . .
C8 N7 C4 124.26(15) . .
C8 N7 H7 116.5(17) . .
C4 N7 H7 119.2(17) . .
O9 C8 N7 123.41(16) . .
O9 C8 C10 119.53(15) . 4_476
N7 C8 C10 117.07(15) . 4_476
C11 C10 C15 118.70(16) . .
C11 C10 C8 124.37(16) . 4_675
C15 C10 C8 116.78(16) . 4_675
C10 C11 C12 118.47(17) . .
C10 C11 H11 127.3(16) . .
C12 C11 H11 114.2(16) . .
N13 C12 C11 123.48(18) . .
N13 C12 H12 115.9(15) . .
C11 C12 H12 120.6(15) . .
C12 N13 C14 117.16(15) . .
C12 N13 Zn1 122.83(12) . .
C14 N13 Zn1 119.93(11) . .
N13 C14 C15 123.54(17) . .
N13 C14 H14 117.2(13) . .
C15 C14 H14 119.2(14) . .
C14 C15 C10 118.65(17) . .
C14 C15 H15 119.4(13) . .
C10 C15 H15 121.9(13) . .
C17 O16 Zn1 133.71(11) . .
O18 C17 O16 124.38(16) . .
O18 C17 C19 113.11(15) . .
O16 C17 C19 122.51(14) . .
C20 C19 C17 132.54(16) 2_656 .
C20 C19 H19 116.6(14) 2_656 .
C17 C19 H19 110.6(14) . .
C19 C20 C21 131.46(16) 2_646 .
C19 C20 H20 117.1(15) 2_646 .
C21 C20 H20 111.4(15) . .
O23 C21 O22 123.64(14) 2_646 .
O23 C21 C20 121.85(14) 2_646 .
O22 C21 C20 114.42(14) . .
C21 O22 Zn1 123.99(10) . .
C21 O23 Zn1 135.24(10) 2_656 .
Zn1 O24 H24B 112(2) . .
Zn1 O24 H24A 113.2(19) . .
H24B O24 H24A 105(3) . .

loop_
_geom_bond_atom_site_label_1
_geom_bond_atom_site_label_2
_geom_bond_distance
_geom_bond_site_symmetry_2
Zn1 O16 2.0416(12) .
Zn1 O23 2.0654(12) .
Zn1 O22 2.1160(12) .
Zn1 O24 2.1427(13) .
Zn1 N1 2.1575(14) .
Zn1 N13 2.1913(14) .
N1 C6 1.333(2) .
N1 C2 1.339(2) .
C2 C3 1.377(2) .
C2 H2 0.94(2) .
C3 C4 1.392(2) .
C3 H3 0.93(2) .
C4 C5 1.390(3) .
C4 N7 1.404(2) .
C5 C6 1.380(2) .
C5 H5 0.88(2) .
C6 H6 0.92(2) .
N7 C8 1.355(2) .
N7 H7 0.87(3) .
C8 O9 1.216(2) .
C8 C10 1.510(2) 4_476
C10 C11 1.382(3) .
C10 C15 1.384(2) .
C10 C8 1.510(2) 4_675
C11 C12 1.389(3) .
C11 H11 0.92(3) .
C12 N13 1.334(2) .
C12 H12 0.90(3) .
N13 C14 1.335(2) .
C14 C15 1.383(2) .
C14 H14 0.99(2) .
C15 H15 0.98(2) .
O16 C17 1.256(2) .
C17 O18 1.240(2) .
C17 C19 1.504(2) .
C19 C20 1.328(2) 2_656
C19 H19 0.93(2) .
C20 C19 1.328(2) 2_646
C20 C21 1.497(2) .
C20 H20 0.90(2) .
C21 O23 1.2550(19) 2_646
C21 O22 1.2625(19) .
O23 C21 1.2550(19) 2_656
O24 H24B 0.81(3) .
O24 H24A 0.82(3) .

loop_
_geom_hbond_atom_site_label_D
_geom_hbond_atom_site_label_H
_geom_hbond_atom_site_label_A
_geom_hbond_distance_DH
_geom_hbond_distance_HA
_geom_hbond_distance_DA
_geom_hbond_angle_DHA
_geom_hbond_site_symmetry_A
N7 H7 O18 0.87(3) 1.94(3) 2.789(2) 164(2) 1_455
O24 H24A O9 0.82(3) 1.94(3) 2.7537(19) 176(2) 3_667
C3 H3 O18 0.93(2) 2.59(2) 3.298(2) 133.1(19) 1_455
C6 H6 O9 0.92(2) 2.54(2) 3.387(2) 153.1(18) 3_667
C11 H11 O18 0.92(3) 2.53(3) 3.213(2) 131(2) 4_575
